data_1529709
loop_
_publ_author_name
'Burtseva, K.G.'
'Chernaya, T.S.'
'Sirota, M.I.'

_publ_section_title
;
 Determination of the crystal and molecular structure of sodium
 paratungstate
;
_journal_name_full 'Doklady Akademii Nauk SSSR'
_journal_page_first 104
_journal_page_last 107
_journal_volume 243
_journal_year 1978
_chemical_formula_sum 'H28 Na6 O38 W7'
_chemical_name_systematic 'Na6 W7 O24 (H2 O)14'
_space_group_IT_number 29
_symmetry_space_group_name_Hall 'P -2bc -2c'
_symmetry_space_group_name_H-M 'P c 21 b'
_cell_angle_alpha 90
_cell_angle_beta 90
_cell_angle_gamma 90
_cell_formula_units_Z 4
_cell_length_a 10.403
_cell_length_b 16.68
_cell_length_c 21.095
_cell_volume 3660.447
_citation_journal_id_ASTM DANKAS
_cod_data_source_file Burtseva_DANKAS_1978_549.cif
_cod_data_source_block H28Na6O38W7
_cod_original_sg_symbol_Hall 'P 2c -2ac (y,z,x)'
_cod_database_code 1529709

loop_
_symmetry_equiv_pos_as_xyz
x,y,z
-x,y+1/2,-z
x,y+1/2,-z+1/2
-x,y,z+1/2

loop_
_atom_site_label
_atom_site_type_symbol
_atom_site_fract_x
_atom_site_fract_y
_atom_site_fract_z
_atom_site_occupancy
_atom_site_U_iso_or_equiv
O33 O-2 0.2495 0.2772 0.3323 1 0.0
O13 O-2 0.1993 0.4184 0.0344 1 0.0
O34 O-2 0.4537 0.4382 0.9712 1 0.0
W5 W+6 0.1802 0.3274 0.3968 1 0.0
O19 O-2 0.2647 0.0717 0.8073 1 0.0
W1 W+6 0.8271 0.3475 0.0577 1 0.0
O16 O-2 0.2396 0.4115 0.8861 1 0.0
O23 O-2 0.3162 0.404 0.4164 1 0.0
O21 O-2 0.2994 0.1147 0.6821 1 0.0
Na5 Na+1 0.3378 0.1808 0.0165 1 0.0
O5 O-2 0.1064 0.2357 0.6942 1 0.0
O35 O-2 0.0002 0.0946 0.3169 1 0.0
O22 O-2 0.3038 0.2775 0.7771 1 0.0
O8 O-2 0.1927 0.4329 0.1973 1 0.0
O24 O-2 0.3378 0.4027 0.5519 1 0.0
O37 O-2 0.4716 0.4592 0.2963 1 0.0
Na2 Na+1 0.0742 0.4679 0.9403 1 0.0
O15 O-2 0.2579 0.1249 0.5557 1 0.0
O20 O-2 0.2901 0.2761 0.6258 1 0.0
O29 O-2 0.452 0.275 0.1763 1 0.0
O25 O-2 0.3536 0.402 0.6871 1 0.0
O17 O-2 0.2621 0.1064 0.4266 1 0.0
W3 W+6 0.816 0.1573 0.1348 1 0.0
W4 W+6 0.4478 0.3493 0.4713 1 0.0
O12 O-2 0.2032 0.0674 0.0426 1 0.0
O14 O-2 0.2008 0.2341 0.9301 1 0.0
W2 W+6 0.1685 0.157 0.4792 1 0.0
O3 O-2 0.0732 0.2372 0.424 1 0.0
O11 O-2 0.1046 0.3991 0.6222 1 0.0
Na3 Na+1 0.3674 0.1831 0.856 1 0.0
O18 O-2 0.2705 0.2737 0.4797 1 0.0
Na6 Na+1 0.4585 0.1072 0.1947 1 0.0
O30 O-2 0.4756 0.1006 0.0834 1 0.0
O31 O-2 0.5156 0.2819 0.4168 1 0.0
O27 O-2 0.4264 0.4339 0.1238 1 0.0
O9 O-2 0.0938 0.2364 0.5605 1 0.0
Na1 Na+1 0.0541 0.5002 0.2791 1 0.0
O4 O-2 0.0722 0.397 0.365 1 0.0
O32 O-2 0.5094 0.2914 0.5449 1 0.0
O38 O-2 0.18 0.2525 0.0756 1 0.0
O36 O-2 0.2326 0.0829 0.1796 1 0.0
W7 W+6 0.7785 0.3276 0.2163 1 0.0
W6 W+6 0.5285 0.3452 0.1259 1 0.0
O6 O-2 0.1245 0.4016 0.753 1 0.0
O26 O-2 0.4217 0.1384 0.3075 1 0.0
O10 O-2 0.0918 0.3945 0.4918 1 0.0
O2 O-2 0.0578 0.0843 0.6374 1 0.0
O28 O-2 0.4392 0.0835 0.9372 1 0.0
O7 O-2 0.1513 0.2545 0.2115 1 0.0
O1 O-2 0.0369 0.087 0.4872 1 0.0
Na4 Na+1 0.0816 -0.0086 0.3888 1 0.0
